data_2232126
loop_
_publ_author_name
'Datta, Amitabha'
'Chuang, Nien-Tsu'
'Wen, Yun-Sheng'
'Huang, Jui-Hsien'
'Sheu, Shiann-Cherng'

_publ_section_title
;
 {<i>N</i>'-[1-(2-Pyridyl)ethylidene-\k<i>N</i>]benzohydrazidato-\k^2^<i>N</i>',<i>O</i>}{<i>N</i>'-[1-(2-pyridyl)ethylidene-\k<i>N</i>]benzohydrazide-\k^2^<i>N</i>',<i>O</i>}copper(II)
 trichloroacetate
;
_journal_coeditor_code ZK2027
_journal_issue 10
_journal_name_full 'Acta Crystallographica Section E'
_journal_page_first m1388
_journal_paper_doi 10.1107/S1600536811036592
_journal_volume 67
_journal_year 2011
_chemical_formula_iupac '[Cu (C14 H13 N3 O) (C14 H12 N3 O)] (C2 Cl3 O2)'
_chemical_formula_moiety 'C28 H25 Cu N6 O2 +, C2 Cl3 O2 -'
_chemical_formula_sum 'C30 H25 Cl3 Cu N6 O4'
_chemical_formula_weight 703.45
_chemical_name_systematic
;
{<i>N</i>'-[1-(2-Pyridyl)ethylidene-\k<i>N</i>]benzohydrazidato-\k^2^<i>N</i>',\
<i>O</i>}{<i>N</i>'-[1-(2-pyridyl)ethylidene-\k<i>N</i>]benzohydrazide-\
\k^2^<i>N</i>',<i>O</i>}copper(II) trichloroacetate
;
_space_group_IT_number 2
_symmetry_cell_setting triclinic
_symmetry_space_group_name_Hall '-P 1'
_symmetry_space_group_name_H-M 'P -1'
_atom_sites_solution_hydrogens geom
_atom_sites_solution_primary direct
_atom_sites_solution_secondary difmap
_audit_creation_method SHELXL-97
_cell_angle_alpha 107.7370(10)
_cell_angle_beta 102.5410(10)
_cell_angle_gamma 95.2590(10)
_cell_formula_units_Z 2
_cell_length_a 8.3341(6)
_cell_length_b 13.0470(9)
_cell_length_c 16.0729(12)
_cell_measurement_temperature 295(2)
_cell_volume 1601.3(2)
_computing_cell_refinement 'SAINT (Bruker, 2007)'
_computing_data_collection 'APEX2 (Bruker, 2007)'
_computing_data_reduction 'SAINT (Bruker, 2007)'
_computing_molecular_graphics 'SHELXTL (Sheldrick, 2008)'
_computing_publication_material 'SHELXTL (Sheldrick, 2008)'
_computing_structure_refinement 'SHELXL-97 (Sheldrick, 2008)'
_computing_structure_solution 'SHELXS-97 (Sheldrick, 2008)'
_diffrn_ambient_temperature 295(2)
_diffrn_measured_fraction_theta_full 0.979
_diffrn_measured_fraction_theta_max 0.979
_diffrn_measurement_device_type 'Bruker APEXII CCD area-detector'
_diffrn_measurement_method 'phi and omega scans'
_diffrn_radiation_monochromator graphite
_diffrn_radiation_source 'fine-focus sealed tube'
_diffrn_radiation_type MoK\a
_diffrn_radiation_wavelength 0.71073
_diffrn_reflns_av_R_equivalents 0.0161
_diffrn_reflns_av_sigmaI/netI 0.0250
_diffrn_reflns_limit_h_max 10
_diffrn_reflns_limit_h_min -10
_diffrn_reflns_limit_k_max 16
_diffrn_reflns_limit_k_min -15
_diffrn_reflns_limit_l_max 19
_diffrn_reflns_limit_l_min -17
_diffrn_reflns_number 9034
_diffrn_reflns_theta_full 26.02
_diffrn_reflns_theta_max 26.02
_diffrn_reflns_theta_min 2.49
_exptl_absorpt_coefficient_mu 0.977
_exptl_absorpt_correction_T_max 0.8753
_exptl_absorpt_correction_T_min 0.7993
_exptl_absorpt_correction_type multi-scan
_exptl_absorpt_process_details '(SADABS; Sheldrick, 1996)'
_exptl_crystal_colour Green
_exptl_crystal_density_diffrn 1.459
_exptl_crystal_density_method 'not measured'
_exptl_crystal_description square
_exptl_crystal_F_000 718
_exptl_crystal_size_max 0.30
_exptl_crystal_size_mid 0.27
_exptl_crystal_size_min 0.25
_refine_diff_density_max 1.156
_refine_diff_density_min -0.521
_refine_ls_extinction_method none
_refine_ls_goodness_of_fit_ref 1.030
_refine_ls_hydrogen_treatment constr
_refine_ls_matrix_type full
_refine_ls_number_parameters 399
_refine_ls_number_reflns 6180
_refine_ls_number_restraints 1
_refine_ls_restrained_S_all 1.031
_refine_ls_R_factor_all 0.0705
_refine_ls_R_factor_gt 0.0585
_refine_ls_shift/su_max 0.001
_refine_ls_shift/su_mean 0.000
_refine_ls_structure_factor_coef Fsqd
_refine_ls_weighting_details 'calc w=1/[\s^2^(Fo^2^)+(0.1266P)^2^+0.7166P] where P=(Fo^2^+2Fc^2^)/3'
_refine_ls_weighting_scheme calc
_refine_ls_wR_factor_gt 0.1760
_refine_ls_wR_factor_ref 0.1888
_reflns_number_gt 4962
_reflns_number_total 6180
_reflns_threshold_expression >2sigma(I)
_cod_data_source_file zk2027.cif
_cod_data_source_block I
_cod_database_code 2232126
_cod_database_fobs_code 2232126

loop_
_symmetry_equiv_pos_as_xyz
'x, y, z'
'-x, -y, -z'

loop_
_atom_site_type_symbol
_atom_site_label
_atom_site_fract_x
_atom_site_fract_y
_atom_site_fract_z
_atom_site_U_iso_or_equiv
_atom_site_adp_type
_atom_site_calc_flag
_atom_site_refinement_flags
_atom_site_occupancy
_atom_site_symmetry_multiplicity
C C1 0.8662(5) 0.7231(4) 0.8172(3) 0.0642(10) Uani d . 1 1
H H1 0.9207 0.7952 0.8428 0.077 Uiso calc R 1 1
C C2 0.8171(6) 0.6703(5) 0.8729(3) 0.0779(12) Uani d . 1 1
H H2 0.8365 0.7069 0.9346 0.094 Uiso calc R 1 1
C C3 0.7401(6) 0.5639(5) 0.8359(4) 0.0810(14) Uani d . 1 1
H H3 0.7067 0.5271 0.8722 0.097 Uiso calc R 1 1
C C4 0.7121(5) 0.5114(4) 0.7440(3) 0.0707(12) Uani d . 1 1
H H4 0.6604 0.4387 0.7180 0.085 Uiso calc R 1 1
C C5 0.7614(4) 0.5676(3) 0.6908(3) 0.0524(8) Uani d . 1 1
C C6 0.7387(4) 0.5210(3) 0.5918(3) 0.0521(8) Uani d . 1 1
C C7 0.6495(6) 0.4074(3) 0.5377(3) 0.0740(12) Uani d . 1 1
H H7A 0.6098 0.4019 0.4755 0.111 Uiso calc R 1 1
H H7B 0.5568 0.3907 0.5606 0.111 Uiso calc R 1 1
H H7C 0.7247 0.3567 0.5422 0.111 Uiso calc R 1 1
C C8 0.8707(4) 0.6479(3) 0.4554(2) 0.0478(7) Uani d . 1 1
C C9 0.8752(4) 0.6359(3) 0.3610(2) 0.0501(8) Uani d . 1 1
C C10 1.0003(5) 0.7006(3) 0.3449(3) 0.0596(9) Uani d . 1 1
H H10 1.0787 0.7523 0.3933 0.072 Uiso calc R 1 1
C C11 1.0075(6) 0.6879(4) 0.2581(3) 0.0723(11) Uani d . 1 1
H H11 1.0934 0.7292 0.2479 0.087 Uiso calc R 1 1
C C12 0.8891(7) 0.6145(4) 0.1860(3) 0.0810(13) Uani d . 1 1
H H12 0.8925 0.6080 0.1272 0.097 Uiso calc R 1 1
C C13 0.7658(7) 0.5509(4) 0.2012(3) 0.0834(14) Uani d . 1 1
H H13 0.6871 0.5002 0.1524 0.100 Uiso calc R 1 1
C C14 0.7575(5) 0.5614(3) 0.2868(3) 0.0642(10) Uani d . 1 1
H H14 0.6723 0.5183 0.2960 0.077 Uiso calc R 1 1
C C15 1.2778(5) 0.7146(3) 0.7063(3) 0.0568(9) Uani d . 1 1
H H15 1.2450 0.6421 0.6691 0.068 Uiso calc R 1 1
C C16 1.4413(5) 0.7497(4) 0.7564(3) 0.0677(11) Uani d . 1 1
H H16 1.5173 0.7016 0.7527 0.081 Uiso calc R 1 1
C C17 1.4910(5) 0.8573(4) 0.8123(3) 0.0693(11) Uani d . 1 1
H H17 1.6000 0.8826 0.8478 0.083 Uiso calc R 1 1
C C18 1.3744(5) 0.9265(3) 0.8142(3) 0.0622(10) Uani d . 1 1
H H18 1.4044 0.9996 0.8505 0.075 Uiso calc R 1 1
C C19 1.2123(4) 0.8857(3) 0.7613(2) 0.0490(8) Uani d . 1 1
C C20 1.0801(4) 0.9549(3) 0.7556(3) 0.0533(8) Uani d . 1 1
C C21 1.1254(6) 1.0762(3) 0.8015(4) 0.0950(19) Uani d . 1 1
H H21A 1.2375 1.1002 0.8011 0.142 Uiso calc R 1 1
H H21B 1.1173 1.0944 0.8628 0.142 Uiso calc R 1 1
H H21C 1.0503 1.1118 0.7700 0.142 Uiso calc R 1 1
C C22 0.6592(4) 0.9005(3) 0.6336(2) 0.0445(7) Uani d . 1 1
C C23 0.5230(4) 0.9641(3) 0.6162(2) 0.0428(7) Uani d . 1 1
C C24 0.3589(4) 0.9092(3) 0.5859(2) 0.0496(8) Uani d . 1 1
H H24 0.3367 0.8353 0.5785 0.060 Uiso calc R 1 1
C C25 0.2288(5) 0.9639(3) 0.5669(3) 0.0595(9) Uani d . 1 1
H H25 0.1193 0.9275 0.5484 0.071 Uiso calc R 1 1
C C26 0.2622(5) 1.0744(3) 0.5757(3) 0.0634(10) Uani d . 1 1
H H26 0.1751 1.1113 0.5622 0.076 Uiso calc R 1 1
C C27 0.4247(5) 1.1279(3) 0.6045(3) 0.0624(10) Uani d . 1 1
H H27 0.4472 1.2013 0.6105 0.075 Uiso calc R 1 1
C C28 0.5548(5) 1.0737(3) 0.6245(3) 0.0520(8) Uani d . 1 1
H H28 0.6641 1.1107 0.6437 0.062 Uiso calc R 1 1
C C29 0.3176(6) 0.7394(4) 0.0606(3) 0.0661(10) Uani d . 1 1
C C30 0.2374(6) 0.8395(4) 0.1034(4) 0.0753(12) Uani d . 1 1
N N1 0.8380(4) 0.6743(3) 0.7289(2) 0.0526(7) Uani d . 1 1
N N2 0.8012(3) 0.5880(2) 0.5580(2) 0.0468(6) Uani d . 1 1
N N3 0.7924(4) 0.5618(2) 0.4679(2) 0.0521(7) Uani d . 1 1
N N4 1.1651(3) 0.7807(2) 0.7093(2) 0.0478(6) Uani d . 1 1
N N5 0.9358(3) 0.9034(2) 0.70525(19) 0.0456(6) Uani d . 1 1
N N6 0.8058(3) 0.9593(2) 0.6930(2) 0.0500(7) Uani d . 1 1
H H6 0.8162 1.0281 0.7214 0.060 Uiso calc R 1 1
O O1 0.9407(3) 0.73837(19) 0.51784(18) 0.0564(6) Uani d . 1 1
O O2 0.6418(3) 0.80149(19) 0.59581(19) 0.0558(6) Uani d U 1 1
O O3 0.2322(5) 0.8536(3) 0.1794(3) 0.1018(12) Uani d . 1 1
O O4 0.1930(14) 0.8931(8) 0.0589(6) 0.261(5) Uani d . 1 1
Cu Cu 0.90049(5) 0.73603(3) 0.63528(3) 0.05047(18) Uani d U 1 1
Cl Cl1 0.16329(19) 0.61979(11) 0.01824(10) 0.0956(4) Uani d . 1 1
Cl Cl2 0.4774(2) 0.71845(14) 0.14101(15) 0.1265(7) Uani d . 1 1
Cl Cl3 0.3983(5) 0.7551(2) -0.02666(19) 0.1990(15) Uani d . 1 1

loop_
_atom_site_aniso_label
_atom_site_aniso_U_11
_atom_site_aniso_U_22
_atom_site_aniso_U_33
_atom_site_aniso_U_12
_atom_site_aniso_U_13
_atom_site_aniso_U_23
C1 0.057(2) 0.068(2) 0.061(2) 0.0066(18) 0.0097(18) 0.017(2)
C2 0.078(3) 0.097(4) 0.063(3) 0.021(3) 0.013(2) 0.034(3)
C3 0.081(3) 0.096(4) 0.087(3) 0.021(3) 0.023(3) 0.059(3)
C4 0.071(3) 0.067(3) 0.091(3) 0.017(2) 0.024(2) 0.047(2)
C5 0.0419(17) 0.0469(18) 0.074(2) 0.0123(14) 0.0144(16) 0.0269(17)
C6 0.0478(18) 0.0364(17) 0.070(2) 0.0089(14) 0.0104(16) 0.0179(16)
C7 0.085(3) 0.0380(19) 0.088(3) -0.0057(19) 0.010(2) 0.018(2)
C8 0.0435(17) 0.0360(16) 0.059(2) 0.0079(13) 0.0117(15) 0.0091(14)
C9 0.0549(19) 0.0355(16) 0.057(2) 0.0135(14) 0.0140(16) 0.0098(14)
C10 0.064(2) 0.0476(19) 0.066(2) 0.0114(17) 0.0211(19) 0.0144(17)
C11 0.087(3) 0.065(3) 0.074(3) 0.018(2) 0.036(2) 0.024(2)
C12 0.110(4) 0.077(3) 0.064(3) 0.024(3) 0.034(3) 0.025(2)
C13 0.103(4) 0.069(3) 0.057(3) 0.011(3) 0.005(2) 0.003(2)
C14 0.066(2) 0.052(2) 0.064(2) 0.0067(18) 0.0079(19) 0.0127(18)
C15 0.056(2) 0.0482(19) 0.071(2) 0.0183(16) 0.0217(18) 0.0201(18)
C16 0.054(2) 0.068(3) 0.088(3) 0.0254(19) 0.021(2) 0.031(2)
C17 0.044(2) 0.077(3) 0.082(3) 0.0107(19) 0.0065(19) 0.026(2)
C18 0.0436(19) 0.060(2) 0.072(2) 0.0040(16) 0.0085(17) 0.0109(19)
C19 0.0405(17) 0.0453(18) 0.058(2) 0.0058(13) 0.0128(14) 0.0125(15)
C20 0.0430(18) 0.0400(17) 0.065(2) 0.0068(14) 0.0089(16) 0.0049(16)
C21 0.056(2) 0.045(2) 0.143(5) 0.0061(18) 0.001(3) -0.008(3)
C22 0.0430(16) 0.0393(16) 0.0497(18) 0.0053(13) 0.0122(14) 0.0132(14)
C23 0.0410(16) 0.0403(16) 0.0454(17) 0.0072(12) 0.0109(13) 0.0121(13)
C24 0.0452(17) 0.0432(17) 0.058(2) 0.0037(14) 0.0114(15) 0.0161(15)
C25 0.0426(18) 0.060(2) 0.072(2) 0.0059(16) 0.0120(17) 0.0183(19)
C26 0.058(2) 0.062(2) 0.069(2) 0.0254(18) 0.0090(19) 0.020(2)
C27 0.069(2) 0.0408(18) 0.074(3) 0.0121(17) 0.008(2) 0.0217(18)
C28 0.0500(19) 0.0409(17) 0.058(2) 0.0009(14) 0.0075(15) 0.0135(15)
C29 0.077(3) 0.059(2) 0.062(2) 0.008(2) 0.025(2) 0.0147(19)
C30 0.086(3) 0.066(3) 0.082(3) 0.024(2) 0.022(3) 0.030(2)
N1 0.0419(15) 0.0540(17) 0.0612(18) 0.0060(12) 0.0107(13) 0.0206(14)
N2 0.0452(15) 0.0338(13) 0.0583(17) 0.0058(11) 0.0126(12) 0.0118(12)
N3 0.0571(17) 0.0368(14) 0.0568(17) 0.0048(12) 0.0127(14) 0.0099(12)
N4 0.0423(14) 0.0393(14) 0.0611(17) 0.0074(11) 0.0156(13) 0.0143(13)
N5 0.0413(14) 0.0385(14) 0.0512(15) 0.0087(11) 0.0106(12) 0.0073(12)
N6 0.0418(14) 0.0362(14) 0.0612(17) 0.0111(11) 0.0069(12) 0.0043(12)
O1 0.0632(15) 0.0387(12) 0.0574(15) -0.0042(11) 0.0175(12) 0.0046(11)
O2 0.0510(13) 0.0346(12) 0.0705(16) 0.0058(10) 0.0059(12) 0.0087(11)
O3 0.109(3) 0.096(3) 0.079(2) 0.042(2) 0.023(2) -0.008(2)
O4 0.395(13) 0.307(10) 0.265(9) 0.269(10) 0.187(9) 0.224(9)
Cu 0.0526(3) 0.0376(3) 0.0532(3) -0.00343(18) 0.0129(2) 0.00748(19)
Cl1 0.0939(9) 0.0706(8) 0.0948(9) -0.0064(6) 0.0015(7) 0.0103(7)
Cl2 0.0788(9) 0.0975(11) 0.1661(17) 0.0305(8) -0.0130(10) 0.0181(11)
Cl3 0.336(4) 0.1402(18) 0.171(2) 0.017(2) 0.189(3) 0.0433(16)

loop_
_atom_type_symbol
_atom_type_description
_atom_type_scat_dispersion_real
_atom_type_scat_dispersion_imag
_atom_type_scat_source
C C 0.0033 0.0016 'International Tables Vol C Tables 4.2.6.8 and 6.1.1.4'
H H 0.0000 0.0000 'International Tables Vol C Tables 4.2.6.8 and 6.1.1.4'
N N 0.0061 0.0033 'International Tables Vol C Tables 4.2.6.8 and 6.1.1.4'
O O 0.0106 0.0060 'International Tables Vol C Tables 4.2.6.8 and 6.1.1.4'
Cu Cu 0.3201 1.2651 'International Tables Vol C Tables 4.2.6.8 and 6.1.1.4'
Cl Cl 0.1484 0.1585 'International Tables Vol C Tables 4.2.6.8 and 6.1.1.4'

loop_
_geom_angle_atom_site_label_1
_geom_angle_atom_site_label_2
_geom_angle_atom_site_label_3
_geom_angle
N1 C1 C2 122.2(4)
N1 C1 H1 118.9
C2 C1 H1 118.9
C3 C2 C1 119.1(5)
C3 C2 H2 120.5
C1 C2 H2 120.5
C2 C3 C4 119.4(4)
C2 C3 H3 120.3
C4 C3 H3 120.3
C3 C4 C5 119.6(4)
C3 C4 H4 120.2
C5 C4 H4 120.2
N1 C5 C4 120.3(4)
N1 C5 C6 114.8(3)
C4 C5 C6 125.0(4)
N2 C6 C5 113.4(3)
N2 C6 C7 124.2(4)
C5 C6 C7 122.4(3)
C6 C7 H7A 109.5
C6 C7 H7B 109.5
H7A C7 H7B 109.5
C6 C7 H7C 109.5
H7A C7 H7C 109.5
H7B C7 H7C 109.5
O1 C8 N3 125.2(3)
O1 C8 C9 118.4(3)
N3 C8 C9 116.4(3)
C14 C9 C10 118.2(4)
C14 C9 C8 121.9(3)
C10 C9 C8 119.9(3)
C11 C10 C9 120.1(4)
C11 C10 H10 119.9
C9 C10 H10 119.9
C10 C11 C12 120.6(4)
C10 C11 H11 119.7
C12 C11 H11 119.7
C13 C12 C11 119.7(5)
C13 C12 H12 120.2
C11 C12 H12 120.2
C14 C13 C12 120.7(5)
C14 C13 H13 119.7
C12 C13 H13 119.7
C13 C14 C9 120.7(4)
C13 C14 H14 119.6
C9 C14 H14 119.6
N4 C15 C16 122.4(4)
N4 C15 H15 118.8
C16 C15 H15 118.8
C15 C16 C17 119.2(4)
C15 C16 H16 120.4
C17 C16 H16 120.4
C16 C17 C18 118.4(4)
C16 C17 H17 120.8
C18 C17 H17 120.8
C17 C18 C19 119.2(4)
C17 C18 H18 120.4
C19 C18 H18 120.4
N4 C19 C18 121.7(3)
N4 C19 C20 115.2(3)
C18 C19 C20 123.1(3)
N5 C20 C19 115.0(3)
N5 C20 C21 125.4(3)
C19 C20 C21 119.4(3)
C20 C21 H21A 109.5
C20 C21 H21B 109.5
H21A C21 H21B 109.5
C20 C21 H21C 109.5
H21A C21 H21C 109.5
H21B C21 H21C 109.5
O2 C22 N6 121.8(3)
O2 C22 C23 122.1(3)
N6 C22 C23 116.1(3)
C28 C23 C24 119.3(3)
C28 C23 C22 122.4(3)
C24 C23 C22 118.2(3)
C25 C24 C23 120.3(3)
C25 C24 H24 119.9
C23 C24 H24 119.9
C24 C25 C26 120.0(3)
C24 C25 H25 120.0
C26 C25 H25 120.0
C27 C26 C25 119.5(3)
C27 C26 H26 120.3
C25 C26 H26 120.3
C26 C27 C28 120.7(3)
C26 C27 H27 119.7
C28 C27 H27 119.7
C27 C28 C23 120.3(3)
C27 C28 H28 119.9
C23 C28 H28 119.9
C30 C29 Cl3 111.7(3)
C30 C29 Cl2 111.6(3)
Cl3 C29 Cl2 108.5(3)
C30 C29 Cl1 108.9(3)
Cl3 C29 Cl1 109.4(3)
Cl2 C29 Cl1 106.7(2)
O4 C30 O3 127.5(6)
O4 C30 C29 117.5(6)
O3 C30 C29 115.0(4)
C1 N1 C5 119.5(3)
C1 N1 Cu 128.5(3)
C5 N1 Cu 112.0(2)
C6 N2 N3 122.9(3)
C6 N2 Cu 119.6(3)
N3 N2 Cu 117.4(2)
C8 N3 N2 107.9(3)
C15 N4 C19 119.1(3)
C15 N4 Cu 126.5(2)
C19 N4 Cu 114.4(2)
C20 N5 N6 120.0(3)
C20 N5 Cu 120.5(2)
N6 N5 Cu 119.4(2)
C22 N6 N5 116.8(3)
C22 N6 H6 121.6
N5 N6 H6 121.6
C8 O1 Cu 109.8(2)
C22 O2 Cu 110.6(2)
N2 Cu O1 79.25(11)
N2 Cu N1 80.17(12)
O1 Cu N1 159.01(12)
N2 Cu N5 162.98(12)
O1 Cu N5 100.25(11)
N1 Cu N5 100.64(12)
N2 Cu N4 122.15(11)
O1 Cu N4 94.88(11)
N1 Cu N4 92.52(11)
N5 Cu N4 74.87(10)
N2 Cu O2 91.71(10)
O1 Cu O2 88.33(11)
N1 Cu O2 96.41(11)
N5 Cu O2 71.28(9)
N4 Cu O2 146.02(9)

loop_
_geom_bond_atom_site_label_1
_geom_bond_atom_site_label_2
_geom_bond_distance
_geom_bond_publ_flag
Cu N1 2.046(3) y
N2 N3 1.367(4) ?
Cu N2 1.938(3) y
Cu N4 2.196(3) y
N5 N6 1.373(4) ?
Cu N5 2.088(3) y
N6 H6 0.8600 ?
Cu O1 1.996(3) y
Cu O2 2.420(2) y
C1 N1 1.324(5) ?
C1 C2 1.389(6) ?
C1 H1 0.9300 ?
C2 C3 1.364(7) ?
C2 H2 0.9300 ?
C3 C4 1.383(7) ?
C3 H3 0.9300 ?
C4 C5 1.385(6) ?
C4 H4 0.9300 ?
C5 N1 1.367(5) ?
C5 C6 1.481(6) ?
C6 N2 1.289(5) ?
C6 C7 1.496(5) ?
C7 H7A 0.9600 ?
C7 H7B 0.9600 ?
C7 H7C 0.9600 ?
O1 C8 1.280(4) ?
C8 N3 1.338(4) ?
C8 C9 1.485(5) ?
C9 C14 1.393(5) ?
C9 C10 1.398(5) ?
C10 C11 1.370(6) ?
C10 H10 0.9300 ?
C11 C12 1.374(7) ?
C11 H11 0.9300 ?
C12 C13 1.370(7) ?
C12 H12 0.9300 ?
C13 C14 1.360(7) ?
C13 H13 0.9300 ?
C14 H14 0.9300 ?
C15 N4 1.330(4) ?
C15 C16 1.378(6) ?
C15 H15 0.9300 ?
C16 C17 1.383(6) ?
C16 H16 0.9300 ?
C17 C18 1.385(6) ?
C17 H17 0.9300 ?
C18 C19 1.388(5) ?
C18 H18 0.9300 ?
C19 N4 1.338(4) ?
C19 C20 1.493(5) ?
C20 N5 1.285(4) ?
C20 C21 1.500(5) ?
C21 H21A 0.9600 ?
C21 H21B 0.9600 ?
C21 H21C 0.9600 ?
C22 O2 1.228(4) ?
C22 N6 1.367(4) ?
C22 C23 1.494(4) ?
C23 C28 1.390(5) ?
C23 C24 1.393(5) ?
C24 C25 1.382(5) ?
C24 H24 0.9300 ?
C25 C26 1.400(6) ?
C25 H25 0.9300 ?
C26 C27 1.376(6) ?
C26 H26 0.9300 ?
C27 C28 1.381(5) ?
C27 H27 0.9300 ?
C28 H28 0.9300 ?
C29 C30 1.561(6) ?
C29 Cl3 1.738(4) ?
C29 Cl2 1.747(5) ?
C29 Cl1 1.777(5) ?
C30 O4 1.173(7) ?
C30 O3 1.189(6) ?
